data_2210807
loop_
_publ_author_name
'Han, Qiu-Xia'
'Wang, Jing-Ping'
'Song, Li-Hua'

_publ_section_title
;
 K~2~NaH[GeW~12~O~40~]&#x00B7;7H~2~O, with a Keggin-type
 heteropolyoxoanion
;
_journal_coeditor_code WM2028
_journal_issue 10
_journal_name_full 'Acta Crystallographica Section E'
_journal_page_first i201
_journal_page_last i203
_journal_paper_doi 10.1107/S1600536806034362
_journal_volume 62
_journal_year 2006
_chemical_formula_iupac 'K2 Na H [Ge W12 O40] , 7H2 O'
_chemical_formula_structural 'Ge H1 K2 Na1 O40 W12 , 7H2 O'
_chemical_formula_sum 'Ge H15 K2 Na O47 W12'
_chemical_formula_weight 3147.12
_chemical_name_systematic
;
Dipotassium sodium hydrogen dodecatungstogermanate heptahydrate
;
_space_group_IT_number 180
_symmetry_cell_setting hexagonal
_symmetry_space_group_name_Hall 'P 62 2 (0 0 4)'
_symmetry_space_group_name_H-M 'P 62 2 2'
_atom_sites_solution_hydrogens geom
_atom_sites_solution_primary direct
_atom_sites_solution_secondary difmap
_audit_creation_method SHELXL97
_cell_angle_alpha 90.00
_cell_angle_beta 90.00
_cell_angle_gamma 120.00
_cell_formula_units_Z 3
_cell_length_a 19.057(3)
_cell_length_b 19.057(3)
_cell_length_c 12.557(3)
_cell_measurement_reflns_used 250
_cell_measurement_temperature 293(2)
_cell_measurement_theta_max 25
_cell_measurement_theta_min 2.5
_cell_volume 3949.3(13)
_computing_cell_refinement XSCANS
_computing_data_collection 'XSCANS (Bruker, 2000)'
_computing_data_reduction 'SHELXTL (Bruker, 2000)'
_computing_molecular_graphics
;
XP in SHELXTL (Bruker, 2000) and DIAMOND (Brandenburg, 2006)
;
_computing_publication_material SHELXL97
_computing_structure_refinement 'SHELXL97 (Sheldrick, 1997)'
_computing_structure_solution 'SHELXS97 (Sheldrick, 1997)'
_diffrn_ambient_temperature 293(2)
_diffrn_measured_fraction_theta_full 0.986
_diffrn_measured_fraction_theta_max 0.986
_diffrn_measurement_device_type 'Bruker P4'
_diffrn_measurement_method \w
_diffrn_radiation_monochromator graphite
_diffrn_radiation_source 'fine-focus sealed tube'
_diffrn_radiation_type MoK\a
_diffrn_radiation_wavelength 0.71073
_diffrn_reflns_av_R_equivalents 0.0910
_diffrn_reflns_av_sigmaI/netI 0.0501
_diffrn_reflns_limit_h_max 22
_diffrn_reflns_limit_h_min -22
_diffrn_reflns_limit_k_max 22
_diffrn_reflns_limit_k_min -22
_diffrn_reflns_limit_l_max 14
_diffrn_reflns_limit_l_min 0
_diffrn_reflns_number 12980
_diffrn_reflns_theta_full 25.05
_diffrn_reflns_theta_max 25.05
_diffrn_reflns_theta_min 2.14
_diffrn_standards_decay_% 0
_diffrn_standards_interval_count 97
_diffrn_standards_number 3
_exptl_absorpt_coefficient_mu 26.916
_exptl_absorpt_correction_T_max 0.2950
_exptl_absorpt_correction_T_min 0.1738
_exptl_absorpt_correction_type multi-scan
_exptl_absorpt_process_details '(SADABS; Sheldrick, 2003)'
_exptl_crystal_colour colourless
_exptl_crystal_density_diffrn 3.973
_exptl_crystal_density_method 'not measured'
_exptl_crystal_description block
_exptl_crystal_F_000 4087
_exptl_crystal_size_max 0.10
_exptl_crystal_size_mid 0.08
_exptl_crystal_size_min 0.06
_refine_diff_density_max 1.730
_refine_diff_density_min -1.248
_refine_ls_abs_structure_details 'Flack (1983), with how many Friedel pairs'
_refine_ls_abs_structure_Flack 0.61(3)
_refine_ls_extinction_method none
_refine_ls_goodness_of_fit_ref 1.109
_refine_ls_hydrogen_treatment mixed
_refine_ls_matrix_type full
_refine_ls_number_parameters 155
_refine_ls_number_reflns 2318
_refine_ls_number_restraints 74
_refine_ls_restrained_S_all 1.091
_refine_ls_R_factor_all 0.0414
_refine_ls_R_factor_gt 0.0364
_refine_ls_shift/su_max 0.001
_refine_ls_shift/su_mean 0.000
_refine_ls_structure_factor_coef Fsqd
_refine_ls_weighting_details 'w = 1/[\s^2^(Fo^2^)+(0.0394P)^2^] where P=(Fo^2^+2Fc^2^)/3'
_refine_ls_weighting_scheme calc
_refine_ls_wR_factor_gt 0.0750
_refine_ls_wR_factor_ref 0.0761
_reflns_number_gt 2165
_reflns_number_total 2318
_reflns_threshold_expression I>2\s(I)
_cod_data_source_file wm2028.cif
_cod_data_source_block I
_cod_original_sg_symbol_Hall 'P62 2c'
_cod_original_sg_symbol_H-M 'P62 2 2'
_cod_original_formula_sum 'Ge H15 K2 Na1 O47 W12'
_cod_database_code 2210807
_cod_database_fobs_code 2210807

loop_
_symmetry_equiv_pos_as_xyz
'x, y, z'
'x-y, x, z+1/3'
'-y, x-y, z+2/3'
'-x, -y, z'
'-x+y, -x, z+1/3'
'y, -x+y, z+2/3'
'-y, -x, -z+2/3'
'x-y, -y, -z'
'x, x-y, -z+1/3'
'y, x, -z+2/3'
'-x+y, y, -z'
'-x, -x+y, -z+1/3'

loop_
_atom_site_type_symbol
_atom_site_label
_atom_site_fract_x
_atom_site_fract_y
_atom_site_fract_z
_atom_site_U_iso_or_equiv
_atom_site_adp_type
_atom_site_calc_flag
_atom_site_refinement_flags
_atom_site_occupancy
K K1 -1.62856(13) -0.2571(3) 0.5000 0.0152(10) Uani d S 1
Ge Ge1 -1.5000 -0.5000 0.3333 0.0065(6) Uani d S 1
W W1 -1.62679(4) -0.63466(4) 0.53271(4) 0.01136(15) Uani d . 1
W W2 -1.70650(3) -0.55520(4) 0.32408(5) 0.01000(15) Uani d . 1
W W3 -1.56860(4) -0.41735(4) 0.53160(4) 0.00986(15) Uani d . 1
O O1 -1.6984(7) -0.6857(6) 0.6270(7) 0.015(2) Uani d U 1
O O2 -1.8049(7) -0.5831(7) 0.3523(8) 0.017(2) Uani d U 1
O O3 -1.6228(6) -0.3971(6) 0.6223(7) 0.012(2) Uani d U 1
O O4 -1.6861(7) -0.6205(6) 0.4210(8) 0.016(2) Uani d U 1
O O5 -1.5913(7) -0.5254(6) 0.5683(8) 0.015(2) Uani d U 1
O O6 -1.7240(7) -0.6318(7) 0.2112(7) 0.015(2) Uani d U 1
O O7 -1.6819(6) -0.4755(7) 0.2140(7) 0.014(2) Uani d U 1
O O8 -1.6473(6) -0.4696(6) 0.4214(7) 0.009(2) Uani d U 1
O O9 -1.4674(6) -0.3744(7) 0.6046(7) 0.015(2) Uani d U 1
O O10 -1.5822(6) -0.5216(6) 0.2524(7) 0.007(2) Uani d U 1
O O1W -1.6527(9) -0.1231(9) 0.5176(11) 0.039(3) Uani d DU 1
O O2W -1.5000 -0.5000 -0.1192(11) 0.021(4) Uani d S 1
Na Na1 -1.790(2) -0.131(2) 0.435(3) 0.039(8) Uiso d P 0.25
O O3W -1.757(3) 0.0000 0.5000 0.083(16) Uiso d SP 0.50
H H1WA -1.661(12) -0.082(8) 0.526(15) 0.039(3) Uiso d DU 1
H H1WB -1.699(6) -0.138(12) 0.487(13) 0.039(3) Uiso d DU 1

loop_
_atom_site_aniso_label
_atom_site_aniso_U_11
_atom_site_aniso_U_22
_atom_site_aniso_U_33
_atom_site_aniso_U_12
_atom_site_aniso_U_13
_atom_site_aniso_U_23
K1 0.0145(19) 0.013(2) 0.018(2) 0.0063(12) 0.0004(17) 0.000
Ge1 0.0063(11) 0.0063(11) 0.0090(14) 0.0046(13) 0.000 0.000
W1 0.0119(3) 0.0108(3) 0.0167(3) 0.0096(3) 0.0057(2) 0.0073(2)
W2 0.0045(3) 0.0113(3) 0.0173(3) 0.0063(3) 0.0010(2) 0.0028(2)
W3 0.0123(3) 0.0108(3) 0.0122(3) 0.0100(3) 0.0034(2) 0.0000(2)
O1 0.015(2) 0.015(2) 0.015(2) 0.0075(14) 0.0002(10) 0.0011(10)
O2 0.016(3) 0.017(2) 0.017(3) 0.0085(14) 0.0001(10) 0.0000(10)
O3 0.012(2) 0.013(2) 0.013(2) 0.0066(14) 0.0003(10) -0.0003(10)
O4 0.016(3) 0.016(3) 0.016(3) 0.0081(15) 0.0004(10) 0.0000(10)
O5 0.015(3) 0.015(3) 0.015(3) 0.0074(15) -0.0005(10) 0.0006(10)
O6 0.015(2) 0.015(2) 0.015(2) 0.0077(14) 0.0000(10) -0.0003(10)
O7 0.014(2) 0.014(2) 0.015(2) 0.0075(14) 0.0002(10) 0.0000(10)
O8 0.009(2) 0.009(2) 0.009(2) 0.0045(13) -0.0001(10) -0.0001(10)
O9 0.015(2) 0.015(2) 0.016(2) 0.0081(14) -0.0001(10) 0.0000(10)
O10 0.008(2) 0.007(2) 0.007(2) 0.0036(13) 0.0002(10) 0.0005(10)
O1W 0.039(3) 0.039(3) 0.039(3) 0.0198(19) 0.0002(7) 0.0000(7)
O2W 0.016(9) 0.025(10) 0.032(8) 0.016(8) 0.000 0.000

loop_
_atom_type_symbol
_atom_type_description
_atom_type_scat_dispersion_real
_atom_type_scat_dispersion_imag
_atom_type_scat_source
H H 0.0000 0.0000 'International Tables Vol C Tables 4.2.6.8 and 6.1.1.4'
Ge Ge 0.1547 1.8001 'International Tables Vol C Tables 4.2.6.8 and 6.1.1.4'
K K 0.2009 0.2494 'International Tables Vol C Tables 4.2.6.8 and 6.1.1.4'
O O 0.0106 0.0060 'International Tables Vol C Tables 4.2.6.8 and 6.1.1.4'
W W -0.8490 6.8722 'International Tables Vol C Tables 4.2.6.8 and 6.1.1.4'
Na Na 0.0362 0.0249 'International Tables Vol C Tables 4.2.6.8 and 6.1.1.4'

loop_
_geom_angle_atom_site_label_1
_geom_angle_atom_site_label_2
_geom_angle_atom_site_label_3
_geom_angle_site_symmetry_1
_geom_angle_site_symmetry_3
_geom_angle
_geom_angle_publ_flag
O3 K1 O3 9_566 3_364 157.9(5) ?
O3 K1 O7 9_566 7_335 109.8(3) ?
O3 K1 O7 3_364 7_335 78.3(3) ?
O3 K1 O7 9_566 5_235 78.3(3) ?
O3 K1 O7 3_364 5_235 109.8(3) ?
O7 K1 O7 7_335 5_235 138.1(5) ?
O3 K1 O1W 9_566 11_256 88.3(4) ?
O3 K1 O1W 3_364 11_256 74.3(4) ?
O7 K1 O1W 7_335 11_256 72.7(4) ?
O7 K1 O1W 5_235 11_256 149.0(4) ?
O3 K1 O1W 9_566 . 74.3(4) ?
O3 K1 O1W 3_364 . 88.3(4) ?
O7 K1 O1W 7_335 . 149.0(4) ?
O7 K1 O1W 5_235 . 72.7(4) ?
O1W K1 O1W 11_256 . 76.8(6) ?
O3 K1 O3 9_566 11_256 126.1(2) ?
O3 K1 O3 3_364 11_256 72.2(3) ?
O7 K1 O3 7_335 11_256 93.0(3) ?
O7 K1 O3 5_235 11_256 54.5(3) ?
O1W K1 O3 11_256 11_256 145.6(3) ?
O1W K1 O3 . 11_256 109.5(3) ?
O3 K1 O3 9_566 . 72.2(3) ?
O3 K1 O3 3_364 . 126.1(2) ?
O7 K1 O3 7_335 . 54.5(3) ?
O7 K1 O3 5_235 . 93.0(3) ?
O1W K1 O3 11_256 . 109.5(3) ?
O1W K1 O3 . . 145.6(3) ?
O3 K1 O3 11_256 . 84.7(4) ?
O3 K1 W3 9_566 11_256 100.8(2) ?
O3 K1 W3 3_364 11_256 94.6(2) ?
O7 K1 W3 7_335 11_256 111.8(2) ?
O7 K1 W3 5_235 11_256 29.5(2) ?
O1W K1 W3 11_256 11_256 167.3(3) ?
O1W K1 W3 . 11_256 97.0(3) ?
O3 K1 W3 11_256 11_256 26.52(17) ?
O3 K1 W3 . 11_256 82.0(2) ?
O3 K1 W3 9_566 . 94.6(2) ?
O3 K1 W3 3_364 . 100.8(2) ?
O7 K1 W3 7_335 . 29.5(2) ?
O7 K1 W3 5_235 . 111.8(2) ?
O1W K1 W3 11_256 . 97.0(3) ?
O1W K1 W3 . . 167.3(3) ?
O3 K1 W3 11_256 . 82.0(2) ?
O3 K1 W3 . . 26.52(17) ?
W3 K1 W3 11_256 . 91.16(10) ?
O3 K1 K1 9_566 3_364 158.2(3) ?
O3 K1 K1 3_364 3_364 39.1(2) ?
O7 K1 K1 7_335 3_364 83.1(2) ?
O7 K1 K1 5_235 3_364 80.5(2) ?
O1W K1 K1 11_256 3_364 112.7(3) ?
O1W K1 K1 . 3_364 103.9(3) ?
O3 K1 K1 11_256 3_364 33.13(17) ?
O3 K1 K1 . 3_364 104.3(2) ?
W3 K1 K1 11_256 3_364 57.58(8) ?
W3 K1 K1 . 3_364 88.65(5) ?
O3 K1 K1 9_566 5_235 39.1(2) ?
O3 K1 K1 3_364 5_235 158.2(3) ?
O7 K1 K1 7_335 5_235 80.5(2) ?
O7 K1 K1 5_235 5_235 83.1(2) ?
O1W K1 K1 11_256 5_235 103.9(3) ?
O1W K1 K1 . 5_235 112.7(3) ?
O3 K1 K1 11_256 5_235 104.3(2) ?
O3 K1 K1 . 5_235 33.13(17) ?
W3 K1 K1 11_256 5_235 88.65(5) ?
W3 K1 K1 . 5_235 57.58(8) ?
K1 K1 K1 3_364 5_235 132.86(14) ?
O10 Ge1 O10 4_245 . 108.3(6) yes
O10 Ge1 O10 4_245 10_465 109.6(7) y
O10 Ge1 O10 . 10_465 110.5(6) yes
O10 Ge1 O10 4_245 7_335 110.5(6) ?
O10 Ge1 O10 . 7_335 109.6(7) ?
O10 Ge1 O10 10_465 7_335 108.3(6) ?
O1 W1 O5 . . 102.0(5) ?
O1 W1 O4 . . 103.4(5) ?
O5 W1 O4 . . 86.0(4) ?
O1 W1 O6 . 10_465 100.0(5) ?
O5 W1 O6 . 10_465 157.9(4) ?
O4 W1 O6 . 10_465 89.1(4) ?
O1 W1 O9 . 4_245 99.7(4) ?
O5 W1 O9 . 4_245 89.2(5) ?
O4 W1 O9 . 4_245 156.9(4) ?
O6 W1 O9 10_465 4_245 87.0(5) ?
O1 W1 O10 . 10_465 169.1(4) ?
O5 W1 O10 . 10_465 85.4(4) ?
O4 W1 O10 . 10_465 84.9(4) ?
O6 W1 O10 10_465 10_465 72.7(4) ?
O9 W1 O10 4_245 10_465 72.2(4) ?
O2 W2 O8 . . 102.8(5) ?
O2 W2 O4 . . 102.3(5) ?
O8 W2 O4 . . 85.6(4) ?
O2 W2 O7 . . 101.0(5) ?
O8 W2 O7 . . 88.8(4) ?
O4 W2 O7 . . 156.7(5) ?
O2 W2 O6 . . 99.6(5) ?
O8 W2 O6 . . 157.5(4) ?
O4 W2 O6 . . 89.4(4) ?
O7 W2 O6 . . 87.2(4) ?
O2 W2 O10 . . 169.0(4) ?
O8 W2 O10 . . 85.8(4) ?
O4 W2 O10 . . 85.0(4) ?
O7 W2 O10 . . 72.0(4) ?
O6 W2 O10 . . 72.0(4) ?
O3 W3 O9 . . 100.3(4) ?
O3 W3 O8 . . 101.2(4) ?
O9 W3 O8 . . 158.5(4) ?
O3 W3 O7 . 7_335 98.0(4) ?
O9 W3 O7 . 7_335 88.6(5) ?
O8 W3 O7 . 7_335 89.0(4) ?
O3 W3 O5 . . 104.1(4) ?
O9 W3 O5 . . 89.0(5) ?
O8 W3 O5 . . 85.3(4) ?
O7 W3 O5 7_335 . 157.9(4) ?
O3 W3 O10 . 7_335 168.7(4) ?
O9 W3 O10 . 7_335 73.1(4) ?
O8 W3 O10 . 7_335 85.8(4) ?
O7 W3 O10 7_335 7_335 73.0(4) ?
O5 W3 O10 . 7_335 85.2(4) ?
O3 W3 K1 . . 54.9(3) ?
O9 W3 K1 . . 110.7(4) ?
O8 W3 K1 . . 82.5(3) ?
O7 W3 K1 7_335 . 46.3(3) ?
O5 W3 K1 . . 152.6(3) ?
O10 W3 K1 7_335 . 118.1(3) ?
W3 O3 K1 . 5_235 141.1(5) ?
W3 O3 K1 . . 98.5(4) ?
K1 O3 K1 5_235 . 107.7(3) ?
W1 O4 W2 . . 152.7(6) ?
W1 O5 W3 . . 151.7(6) ?
W1 O6 W2 10_465 . 121.1(6) ?
W1 O6 Na1 10_465 3_364 120.8(8) ?
W2 O6 Na1 . 3_364 106.0(8) ?
W3 O7 W2 7_335 . 120.9(5) ?
W3 O7 K1 7_335 3_364 104.2(4) ?
W2 O7 K1 . 3_364 132.9(5) ?
W2 O8 W3 . . 152.8(6) ?
W3 O9 W1 . 4_245 120.4(5) ?
Ge1 O10 W3 . 7_335 123.1(5) ?
Ge1 O10 W1 . 10_465 122.5(5) ?
W3 O10 W1 7_335 10_465 94.3(3) ?
Ge1 O10 W2 . . 121.2(5) ?
W3 O10 W2 7_335 . 94.1(4) ?
W1 O10 W2 10_465 . 94.1(4) ?
Na1 O1W K1 . . 120.3(9) ?
Na1 O1W H1WA . . 60(10) ?
K1 O1W H1WA . . 178(10) ?
Na1 O1W H1WB . . 15(10) ?
K1 O1W H1WB . . 105(10) ?
H1WA O1W H1WB . . 75(10) ?
O3W Na1 O1W . . 93.7(17) ?
O3W Na1 O6 . 5_235 120.6(14) ?
O1W Na1 O6 . 5_235 97.5(11) ?
O3W Na1 Na1 . 7_335 129.0(14) ?
O1W Na1 Na1 . 7_335 125.5(9) ?
O6 Na1 Na1 5_235 7_335 88.3(15) ?
O3W Na1 H1WA . . 76(2) ?
O1W Na1 H1WA . . 18.0(16) ?
O6 Na1 H1WA 5_235 . 107(4) ?
Na1 Na1 H1WA 7_335 . 139(4) ?
O3W Na1 H1WB . . 100(6) ?
O1W Na1 H1WB . . 7(6) ?
O6 Na1 H1WB 5_235 . 94(6) ?
Na1 Na1 H1WB 7_335 . 120(6) ?
H1WA Na1 H1WB . . 25(6) ?
Na1 O3W Na1 8_556 . 150(3) ?

loop_
_geom_bond_atom_site_label_1
_geom_bond_atom_site_label_2
_geom_bond_site_symmetry_2
_geom_bond_distance
_geom_bond_publ_flag
K1 O3 9_566 2.708(9) y
K1 O3 3_364 2.708(9) ?
K1 O7 7_335 2.819(11) y
K1 O7 5_235 2.819(11) ?
K1 O1W 11_256 2.822(15) ?
K1 O1W . 2.822(15) y
K1 O3 11_256 3.127(10) y
K1 O3 . 3.127(10) ?
K1 W3 11_256 3.778(3) ?
K1 W3 . 3.778(3) ?
K1 K1 3_364 4.719(4) ?
K1 K1 5_235 4.719(4) ?
Ge1 O10 4_245 1.734(10) ?
Ge1 O10 . 1.734(10) y
Ge1 O10 10_465 1.734(10) ?
Ge1 O10 7_335 1.734(10) ?
W1 O1 . 1.697(10) yes
W1 O5 . 1.893(11) yes
W1 O4 . 1.903(10) yes
W1 O6 10_465 1.921(10) yes
W1 O9 4_245 1.938(10) yes
W1 O10 10_465 2.286(10) yes
W2 O2 . 1.711(11) yes
W2 O8 . 1.893(9) yes
W2 O4 . 1.915(10) yes
W2 O7 . 1.929(10) yes
W2 O6 . 1.940(10) yes
W2 O10 . 2.306(10) yes
W3 O3 . 1.706(10) yes
W3 O9 . 1.911(10) yes
W3 O8 . 1.914(9) yes
W3 O7 7_335 1.917(10) yes
W3 O5 . 1.937(11) yes
W3 O10 7_335 2.268(10) yes
O3 K1 5_235 2.708(9) ?
O6 W1 10_465 1.921(10) ?
O6 Na1 3_364 2.89(4) ?
O7 W3 7_335 1.917(10) ?
O7 K1 3_364 2.819(11) ?
O9 W1 4_245 1.938(10) ?
O10 W3 7_335 2.268(10) ?
O10 W1 10_465 2.286(10) ?
O1W Na1 . 2.76(4) ?
O1W H1WA . 0.87(5) ?
O1W H1WB . 0.87(5) ?
O2W O2W 7_334 1.19(3) ?
Na1 O3W . 2.39(4) y
Na1 O6 5_235 2.89(4) y
Na1 Na1 7_335 2.96(6) ?
Na1 H1WA . 2.4(2) ?
Na1 H1WB . 1.93(10) ?
O3W Na1 8_556 2.39(4) ?
